data_7718359
loop_
_publ_author_name
'Brown, Ryan K.'
'Bunyan, Joseph N.'
'Agrawal, Ashi'
'Li, Guoyu'
'Dautoras, Dominykas'
'Sarker, Jagodish C.'
'Keat, Terng Tor'
'Hicks, Thomas'
'Hogarth, Graeme'
'Pugh, David'

_publ_section_title
;
 A revised understanding of the speciation of gold(III) dithiocarbamate
 complexes in solution.
;
_journal_issue 19
_journal_name_full 'Dalton transactions (Cambridge, England : 2003)'
_journal_page_first 7627
_journal_page_last 7640
_journal_paper_doi 10.1039/d5dt00240k
_journal_volume 54
_journal_year 2025
_chemical_formula_moiety 'C5 H10 Au Br2 N S2'
_chemical_formula_sum 'C5 H10 Au Br2 N S2'
_chemical_formula_weight 505.05
_space_group_crystal_system monoclinic
_space_group_IT_number 4
_space_group_name_Hall 'P 2yb'
_space_group_name_H-M_alt 'P 1 21 1'
_atom_sites_solution_hydrogens geom
_atom_sites_solution_primary dual
_audit_creation_date 2025-03-14
_audit_creation_method
;
Olex2 1.5
(compiled 2024.02.16 svn.r378c4104 for OlexSys, GUI svn.r6928)
;
_audit_update_record
;
2025-03-14 deposited with the CCDC.	2025-03-18 downloaded from the CCDC.
;
_cell_angle_alpha 90
_cell_angle_beta 92.846(2)
_cell_angle_gamma 90
_cell_formula_units_Z 4
_cell_length_a 7.2901(2)
_cell_length_b 14.3937(4)
_cell_length_c 10.5320(3)
_cell_measurement_reflns_used 3696
_cell_measurement_temperature 150.00(10)
_cell_measurement_theta_max 29.7600
_cell_measurement_theta_min 3.4250
_cell_volume 1103.78(5)
_computing_cell_refinement 'CrysAlisPro 1.171.42.81a (Rigaku OD, 2023)'
_computing_data_collection 'CrysAlisPro 1.171.42.81a (Rigaku OD, 2023)'
_computing_data_reduction 'CrysAlisPro 1.171.42.81a (Rigaku OD, 2023)'
_computing_molecular_graphics 'Olex2 1.5 (Dolomanov et al., 2009)'
_computing_publication_material 'Olex2 1.5 (Dolomanov et al., 2009)'
_computing_structure_refinement 'SHELXL 2019/3 (Sheldrick, 2015)'
_computing_structure_solution 'SHELXT 2018/2 (Sheldrick, 2018)'
_diffrn_ambient_environment N~2~
_diffrn_ambient_temperature 150.00(10)
_diffrn_detector 'CCD plate'
_diffrn_detector_area_resol_mean 15.9832
_diffrn_detector_type Sapphire3
_diffrn_measured_fraction_theta_full 0.997
_diffrn_measured_fraction_theta_max 0.997
_diffrn_measurement_details
;
List of Runs (angles in degrees, time in seconds):

  # Type    Start    End  Width  t~exp~   \w     \q     \k     \f   Frames
#--------------------------------------------------------------------------
  1  \w    -16.00  51.00   1.00   16.75    --   17.28 -99.00-120.00   67
  2  \w     40.00  70.00   1.00   16.75    --   17.28 178.00  30.00   30
  3  \w     28.00  85.00   1.00   16.75    --   17.28  57.00  30.00   57
  4  \w    -31.00   9.00   1.00   16.75    --  -17.75 -77.00 -60.00   40
  5  \w    -70.00 -18.00   1.00   16.75    --  -17.75 -57.00  60.00   52
;
_diffrn_measurement_device 'four-circle diffractometer'
_diffrn_measurement_device_type 'Xcalibur, Sapphire3, Gemini'
_diffrn_measurement_method '\w scans'
_diffrn_orient_matrix_type 'CrysAlisPro convention (1999,Acta A55,543-557)'
_diffrn_orient_matrix_UB_11 0.0063151000
_diffrn_orient_matrix_UB_12 0.0007018000
_diffrn_orient_matrix_UB_13 0.0674545000
_diffrn_orient_matrix_UB_21 0.0772375000
_diffrn_orient_matrix_UB_22 0.0298891000
_diffrn_orient_matrix_UB_23 -0.0013807000
_diffrn_orient_matrix_UB_31 -0.0589911000
_diffrn_orient_matrix_UB_32 0.0391551000
_diffrn_orient_matrix_UB_33 -0.0002396000
_diffrn_radiation_monochromator graphite
_diffrn_radiation_probe x-ray
_diffrn_radiation_type 'Mo K\a'
_diffrn_radiation_wavelength 0.71073
_diffrn_reflns_av_R_equivalents 0.0523
_diffrn_reflns_av_unetI/netI 0.0660
_diffrn_reflns_Laue_measured_fraction_full 0.997
_diffrn_reflns_Laue_measured_fraction_max 0.997
_diffrn_reflns_limit_h_max 7
_diffrn_reflns_limit_h_min -8
_diffrn_reflns_limit_k_max 14
_diffrn_reflns_limit_k_min -17
_diffrn_reflns_limit_l_max 11
_diffrn_reflns_limit_l_min -12
_diffrn_reflns_number 4884
_diffrn_reflns_point_group_measured_fraction_full 0.813
_diffrn_reflns_point_group_measured_fraction_max 0.813
_diffrn_reflns_theta_full 25.024
_diffrn_reflns_theta_max 25.024
_diffrn_reflns_theta_min 3.135
_diffrn_source 'fine-focus sealed X-ray tube'
_diffrn_source_type 'Enhance (Mo) X-ray Source'
_exptl_absorpt_coefficient_mu 20.891
_exptl_absorpt_correction_T_max 0.053
_exptl_absorpt_correction_T_min 0.006
_exptl_absorpt_correction_type analytical
_exptl_absorpt_process_details
;
CrysAlisPro 1.171.42.81a (Rigaku Oxford Diffraction, 2023)
Analytical numeric absorption correction using a multifaceted crystal
model based on expressions derived by R.C. Clark & J.S. Reid.
(Clark, R. C. & Reid, J. S. (1995). Acta Cryst. A51, 887-897)
Empirical absorption correction using spherical harmonics,
implemented in SCALE3 ABSPACK scaling algorithm.
;
_exptl_crystal_colour orange
_exptl_crystal_colour_primary orange
_exptl_crystal_density_diffrn 3.039
_exptl_crystal_description block
_exptl_crystal_F_000 912
_exptl_crystal_size_max 0.38
_exptl_crystal_size_mid 0.201
_exptl_crystal_size_min 0.174
_refine_diff_density_max 2.737
_refine_diff_density_min -2.313
_refine_diff_density_rms 0.354
_refine_ls_abs_structure_details
;
 Refined as an inversion twin.
;
_refine_ls_abs_structure_Flack 0.39(2)
_refine_ls_extinction_coef 0.0043(4)
_refine_ls_extinction_expression Fc^*^=kFc[1+0.001xFc^2^\l^3^/sin(2\q)]^-1/4^
_refine_ls_extinction_method 'SHELXL-2019/2 (Sheldrick 2019)'
_refine_ls_goodness_of_fit_ref 1.071
_refine_ls_hydrogen_treatment constr
_refine_ls_matrix_type full
_refine_ls_number_parameters 205
_refine_ls_number_reflns 3165
_refine_ls_number_restraints 7
_refine_ls_restrained_S_all 1.069
_refine_ls_R_factor_all 0.0440
_refine_ls_R_factor_gt 0.0423
_refine_ls_shift/su_max 0.000
_refine_ls_shift/su_mean 0.000
_refine_ls_structure_factor_coef Fsqd
_refine_ls_weighting_details 'w=1/[\s^2^(Fo^2^)+(0.0516P)^2^] where P=(Fo^2^+2Fc^2^)/3'
_refine_ls_weighting_scheme calc
_refine_ls_wR_factor_gt 0.1050
_refine_ls_wR_factor_ref 0.1065
_reflns_Friedel_coverage 0.564
_reflns_Friedel_fraction_full 0.613
_reflns_Friedel_fraction_max 0.613
_reflns_number_gt 3030
_reflns_number_total 3165
_reflns_threshold_expression 'I > 2\s(I)'
_cod_data_source_file d5dt00240k2.cif
_cod_data_source_block '[AuBr2(Et2dtc)]'
_cod_depositor_comments 'Adding full bibliography for 7718352--7718363.cif.'
_cod_database_code 7718359
_shelx_shelxl_version_number 2019/3
_chemical_oxdiff_formula 'C5 H10 N1 Au1 Br2 S2'
_chemical_oxdiff_usercomment 'recollect of exp_586'
_shelx_space_group_comment
;
The symmetry employed for this shelxl refinement is uniquely defined
by the following loop, which should always be used as a source of
symmetry information in preference to the above space-group names.
They are only intended as comments.
;
_shelx_estimated_absorpt_t_max 0.122
_shelx_estimated_absorpt_t_min 0.047
_olex2_refinement_description
;
1. Twinned data refinement
 Scales: 0.61(2)
 0.39(2)
2. Fixed Uiso
 At 1.2 times of:
  All C(H,H) groups
 At 1.5 times of:
  All C(H,H,H) groups
3. Uiso/Uaniso restraints and constraints
Uanis(C1) \\sim Ueq: with sigma of 0.02 and sigma for terminal atoms of 0.01
4.a Secondary CH2 refined with riding coordinates:
 C2(H2A,H2B), C4(H4A,H4B), C7(H7A,H7B), C9(H9A,H9B)
4.b Idealised Me refined as rotating group:
 C3(H3A,H3B,H3C), C5(H5A,H5B,H5C), C8(H8A,H8B,H8C), C10(H10A,H10B,H10C)
;
_olex2_submission_special_instructions 'No special instructions were received'
_oxdiff_exptl_absorpt_empirical_details
;
Empirical correction (ABSPACK) includes:
- Absorption correction using spherical harmonics
- Frame scaling
;
_oxdiff_exptl_absorpt_empirical_full_max 2.341
_oxdiff_exptl_absorpt_empirical_full_min 0.606

loop_
_space_group_symop_operation_xyz
'x, y, z'
'-x, y+1/2, -z'

loop_
_atom_site_label
_atom_site_type_symbol
_atom_site_fract_x
_atom_site_fract_y
_atom_site_fract_z
_atom_site_U_iso_or_equiv
_atom_site_adp_type
_atom_site_occupancy
_atom_site_site_symmetry_order
_atom_site_calc_flag
_atom_site_refinement_flags_posn
_atom_site_refinement_flags_adp
_atom_site_refinement_flags_occupancy
_atom_site_disorder_assembly
_atom_site_disorder_group
Au1 Au 0.50849(9) 0.53231(6) 0.38328(6) 0.0220(2) Uani 1 1 d . . . . .
Br1 Br 0.5862(3) 0.5263(2) 0.61161(17) 0.0301(5) Uani 1 1 d . . . . .
Br2 Br 0.5186(3) 0.7011(2) 0.3670(3) 0.0294(7) Uani 1 1 d . . . . .
S1 S 0.4781(9) 0.3719(5) 0.3617(7) 0.0267(14) Uani 1 1 d . . . . .
S2 S 0.4474(7) 0.5075(4) 0.1683(5) 0.0241(13) Uani 1 1 d . . . . .
N1 N 0.405(2) 0.3281(12) 0.1164(16) 0.022(4) Uani 1 1 d . . . . .
C1 C 0.437(2) 0.3892(14) 0.2000(19) 0.023(5) Uani 1 1 d . U . . .
C2 C 0.389(3) 0.2275(15) 0.152(2) 0.029(5) Uani 1 1 d . . . . .
H2A H 0.261052 0.206590 0.133862 0.035 Uiso 1 1 calc R U . . .
H2B H 0.416988 0.220546 0.244734 0.035 Uiso 1 1 calc R U . . .
C3 C 0.518(4) 0.1672(16) 0.081(2) 0.035(6) Uani 1 1 d . . . . .
H3A H 0.506354 0.182393 -0.010228 0.053 Uiso 1 1 calc R U . . .
H3B H 0.486683 0.101649 0.092666 0.053 Uiso 1 1 calc R U . . .
H3C H 0.644611 0.178253 0.112510 0.053 Uiso 1 1 calc R U . . .
C4 C 0.370(3) 0.3496(14) -0.0222(19) 0.022(4) Uani 1 1 d . . . . .
H4A H 0.292242 0.406020 -0.029946 0.027 Uiso 1 1 calc R U . . .
H4B H 0.299192 0.297666 -0.062242 0.027 Uiso 1 1 calc R U . . .
C5 C 0.542(3) 0.365(2) -0.095(2) 0.036(6) Uani 1 1 d . . . . .
H5A H 0.506867 0.382834 -0.183070 0.054 Uiso 1 1 calc R U . . .
H5B H 0.614105 0.307753 -0.095339 0.054 Uiso 1 1 calc R U . . .
H5C H 0.615364 0.414886 -0.054667 0.054 Uiso 1 1 calc R U . . .
Au2 Au -0.02302(9) 0.53025(6) 0.13993(6) 0.0232(3) Uani 1 1 d . . . . .
Br3 Br -0.0638(3) 0.3617(2) 0.1538(2) 0.0294(6) Uani 1 1 d . . . . .
Br4 Br -0.0274(3) 0.5345(3) -0.09179(17) 0.0326(5) Uani 1 1 d . . . . .
S3 S -0.0232(7) 0.5508(4) 0.3574(5) 0.0253(13) Uani 1 1 d . . . . .
S4 S 0.0242(8) 0.6863(4) 0.1675(6) 0.0252(13) Uani 1 1 d . . . . .
N2 N 0.017(2) 0.7317(12) 0.4173(19) 0.026(4) Uani 1 1 d . . . . .
C6 C 0.007(3) 0.6683(14) 0.326(2) 0.022(5) Uani 1 1 d . . . . .
C7 C -0.017(3) 0.7088(18) 0.548(2) 0.028(5) Uani 1 1 d . . . . .
H7A H -0.112844 0.660120 0.548587 0.034 Uiso 1 1 calc R U . . .
H7B H -0.065200 0.764523 0.590034 0.034 Uiso 1 1 calc R U . . .
C8 C 0.154(3) 0.6742(16) 0.625(2) 0.026(5) Uani 1 1 d . . . . .
H8A H 0.207020 0.621134 0.581912 0.039 Uiso 1 1 calc R U . . .
H8B H 0.118933 0.655149 0.710106 0.039 Uiso 1 1 calc R U . . .
H8C H 0.244716 0.724355 0.633303 0.039 Uiso 1 1 calc R U . . .
C9 C 0.064(3) 0.8295(15) 0.389(3) 0.030(6) Uani 1 1 d . . . . .
H9A H 0.136123 0.831117 0.311435 0.037 Uiso 1 1 calc R U . . .
H9B H 0.142241 0.854964 0.460030 0.037 Uiso 1 1 calc R U . . .
C10 C -0.102(3) 0.8888(16) 0.368(3) 0.039(7) Uani 1 1 d . . . . .
H10A H -0.064612 0.951257 0.342945 0.058 Uiso 1 1 calc R U . . .
H10B H -0.166499 0.892582 0.447595 0.058 Uiso 1 1 calc R U . . .
H10C H -0.183025 0.861667 0.301517 0.058 Uiso 1 1 calc R U . . .

loop_
_atom_site_aniso_label
_atom_site_aniso_U_11
_atom_site_aniso_U_22
_atom_site_aniso_U_33
_atom_site_aniso_U_23
_atom_site_aniso_U_13
_atom_site_aniso_U_12
Au1 0.0180(4) 0.0260(4) 0.0219(4) 0.0004(6) 0.0008(3) 0.0003(5)
Br1 0.0315(10) 0.0360(12) 0.0227(8) -0.0005(13) 0.0005(8) 0.0026(15)
Br2 0.0247(13) 0.0274(14) 0.0358(14) -0.0025(11) -0.0011(11) 0.0004(10)
S1 0.027(3) 0.030(3) 0.023(3) 0.002(3) -0.001(2) 0.003(3)
S2 0.023(3) 0.028(3) 0.021(2) 0.001(2) 0.001(2) 0.000(2)
N1 0.009(8) 0.034(10) 0.023(9) -0.005(8) -0.010(7) -0.003(7)
C1 0.017(9) 0.027(11) 0.023(10) 0.009(8) -0.007(8) 0.011(8)
C2 0.038(12) 0.018(11) 0.032(12) 0.000(9) 0.013(11) -0.004(10)
C3 0.052(16) 0.018(12) 0.035(13) -0.006(10) 0.003(13) -0.003(11)
C4 0.016(9) 0.026(11) 0.023(10) 0.002(9) -0.009(8) -0.002(8)
C5 0.037(13) 0.049(16) 0.022(12) 0.000(12) -0.003(11) 0.007(12)
Au2 0.0183(4) 0.0291(5) 0.0221(4) 0.0007(6) 0.0009(3) 0.0014(5)
Br3 0.0238(11) 0.0308(13) 0.0334(13) 0.0010(10) -0.0017(10) -0.0011(11)
Br4 0.0339(10) 0.0400(12) 0.0237(8) 0.0031(15) 0.0008(8) 0.0013(16)
S3 0.026(2) 0.027(4) 0.023(2) 0.003(2) 0.001(2) 0.001(2)
S4 0.024(3) 0.026(3) 0.025(3) 0.004(2) 0.003(3) 0.002(3)
N2 0.027(9) 0.018(9) 0.035(10) 0.005(8) 0.003(8) 0.014(7)
C6 0.015(10) 0.022(11) 0.029(11) -0.002(9) -0.012(9) -0.007(8)
C7 0.013(10) 0.044(14) 0.029(11) -0.013(11) 0.009(9) 0.003(10)
C8 0.025(11) 0.033(12) 0.021(11) -0.001(9) 0.006(10) -0.006(10)
C9 0.010(9) 0.017(11) 0.065(17) -0.012(11) 0.005(11) -0.007(8)
C10 0.042(15) 0.021(12) 0.055(18) 0.009(12) 0.011(13) 0.006(11)

loop_
_atom_type_symbol
_atom_type_description
_atom_type_scat_dispersion_real
_atom_type_scat_dispersion_imag
_atom_type_scat_source
C C 0.0033 0.0016 'International Tables Vol C Tables 4.2.6.8 and 6.1.1.4'
H H 0.0000 0.0000 'International Tables Vol C Tables 4.2.6.8 and 6.1.1.4'
Au Au -2.0133 8.8022 'International Tables Vol C Tables 4.2.6.8 and 6.1.1.4'
Br Br -0.2901 2.4595 'International Tables Vol C Tables 4.2.6.8 and 6.1.1.4'
N N 0.0061 0.0033 'International Tables Vol C Tables 4.2.6.8 and 6.1.1.4'
S S 0.1246 0.1234 'International Tables Vol C Tables 4.2.6.8 and 6.1.1.4'

loop_
_exptl_crystal_face_index_h
_exptl_crystal_face_index_k
_exptl_crystal_face_index_l
_exptl_crystal_face_perp_dist
0 20 2 0.1026
0 -20 -2 0.0712
-1 -2 -15 0.0968
0 3 15 0.0954
6 -16 1 0.1515
-2 -9 -13 0.0743
0 12 12 0.1056
6 -4 11 0.1423
-5 0 -13 0.1110
9 0 7 0.1619
-9 2 -6 0.1770
-7 -7 -8 0.1507
-8 13 -2 0.1639
10 0 1 0.1767
9 8 1 0.1837
-10 5 0 0.1853
-4 -18 -1 0.1012
0 19 -5 0.1021
0 -19 5 0.0732
-9 -4 7 0.1759
9 -2 -6 0.1803
1 8 -14 0.1065
0 -10 13 0.0844
-6 9 10 0.1681
6 -6 -12 0.1482
-5 17 -4 0.1363
-1 11 -12 0.1094
2 15 -10 0.1041

loop_
_geom_angle_atom_site_label_1
_geom_angle_atom_site_label_2
_geom_angle_atom_site_label_3
_geom_angle
_geom_angle_site_symmetry_1
_geom_angle_site_symmetry_3
_geom_angle_publ_flag
Br2 Au1 Br1 95.63(12) . . ?
S1 Au1 Br1 94.4(2) . . ?
S1 Au1 Br2 169.84(16) . . ?
S2 Au1 Br1 168.89(17) . . ?
S2 Au1 Br2 95.16(15) . . ?
S2 Au1 S1 74.9(2) . . ?
C1 S1 Au1 88.0(7) . . ?
C1 S2 Au1 88.3(7) . . ?
C1 N1 C2 120.7(17) . . ?
C1 N1 C4 123.6(18) . . ?
C4 N1 C2 115.5(16) . . ?
S1 C1 S2 108.8(12) . . ?
N1 C1 S1 127.2(16) . . ?
N1 C1 S2 123.9(16) . . ?
N1 C2 H2A 109.3 . . ?
N1 C2 H2B 109.3 . . ?
N1 C2 C3 111.6(17) . . ?
H2A C2 H2B 108.0 . . ?
C3 C2 H2A 109.3 . . ?
C3 C2 H2B 109.3 . . ?
C2 C3 H3A 109.5 . . ?
C2 C3 H3B 109.5 . . ?
C2 C3 H3C 109.5 . . ?
H3A C3 H3B 109.5 . . ?
H3A C3 H3C 109.5 . . ?
H3B C3 H3C 109.5 . . ?
N1 C4 H4A 108.6 . . ?
N1 C4 H4B 108.6 . . ?
N1 C4 C5 114.5(15) . . ?
H4A C4 H4B 107.6 . . ?
C5 C4 H4A 108.6 . . ?
C5 C4 H4B 108.6 . . ?
C4 C5 H5A 109.5 . . ?
C4 C5 H5B 109.5 . . ?
C4 C5 H5C 109.5 . . ?
H5A C5 H5B 109.5 . . ?
H5A C5 H5C 109.5 . . ?
H5B C5 H5C 109.5 . . ?
Br4 Au2 Br3 95.11(11) . . ?
S3 Au2 Br3 93.53(15) . . ?
S3 Au2 Br4 171.16(17) . . ?
S4 Au2 Br3 169.24(16) . . ?
S4 Au2 Br4 95.54(18) . . ?
S4 Au2 S3 75.9(2) . . ?
C6 S3 Au2 85.9(7) . . ?
C6 S4 Au2 87.5(7) . . ?
C6 N2 C7 121.8(18) . . ?
C6 N2 C9 120.6(19) . . ?
C7 N2 C9 117.5(18) . . ?
S4 C6 S3 110.6(12) . . ?
N2 C6 S3 122.2(16) . . ?
N2 C6 S4 127.2(16) . . ?
N2 C7 H7A 108.7 . . ?
N2 C7 H7B 108.7 . . ?
N2 C7 C8 114.0(16) . . ?
H7A C7 H7B 107.6 . . ?
C8 C7 H7A 108.7 . . ?
C8 C7 H7B 108.7 . . ?
C7 C8 H8A 109.5 . . ?
C7 C8 H8B 109.5 . . ?
C7 C8 H8C 109.5 . . ?
H8A C8 H8B 109.5 . . ?
H8A C8 H8C 109.5 . . ?
H8B C8 H8C 109.5 . . ?
N2 C9 H9A 109.2 . . ?
N2 C9 H9B 109.2 . . ?
N2 C9 C10 112.2(16) . . ?
H9A C9 H9B 107.9 . . ?
C10 C9 H9A 109.2 . . ?
C10 C9 H9B 109.2 . . ?
C9 C10 H10A 109.5 . . ?
C9 C10 H10B 109.5 . . ?
C9 C10 H10C 109.5 . . ?
H10A C10 H10B 109.5 . . ?
H10A C10 H10C 109.5 . . ?
H10B C10 H10C 109.5 . . ?

loop_
_geom_bond_atom_site_label_1
_geom_bond_atom_site_label_2
_geom_bond_distance
_geom_bond_site_symmetry_2
_geom_bond_publ_flag
Au1 Br1 2.4446(19) . ?
Au1 Br2 2.438(3) . ?
Au1 S1 2.330(8) . ?
Au1 S2 2.314(5) . ?
S1 C1 1.73(2) . ?
S2 C1 1.74(2) . ?
N1 C1 1.26(3) . ?
N1 C2 1.50(3) . ?
N1 C4 1.50(2) . ?
C2 H2A 0.9900 . ?
C2 H2B 0.9900 . ?
C2 C3 1.51(3) . ?
C3 H3A 0.9800 . ?
C3 H3B 0.9800 . ?
C3 H3C 0.9800 . ?
C4 H4A 0.9900 . ?
C4 H4B 0.9900 . ?
C4 C5 1.52(3) . ?
C5 H5A 0.9800 . ?
C5 H5B 0.9800 . ?
C5 H5C 0.9800 . ?
Au2 Br3 2.450(3) . ?
Au2 Br4 2.4399(19) . ?
Au2 S3 2.309(5) . ?
Au2 S4 2.289(6) . ?
S3 C6 1.74(2) . ?
S4 C6 1.70(2) . ?
N2 C6 1.33(3) . ?
N2 C7 1.45(3) . ?
N2 C9 1.48(3) . ?
C7 H7A 0.9900 . ?
C7 H7B 0.9900 . ?
C7 C8 1.54(3) . ?
C8 H8A 0.9800 . ?
C8 H8B 0.9800 . ?
C8 H8C 0.9800 . ?
C9 H9A 0.9900 . ?
C9 H9B 0.9900 . ?
C9 C10 1.49(3) . ?
C10 H10A 0.9800 . ?
C10 H10B 0.9800 . ?
C10 H10C 0.9800 . ?

loop_
_geom_torsion_atom_site_label_1
_geom_torsion_atom_site_label_2
_geom_torsion_atom_site_label_3
_geom_torsion_atom_site_label_4
_geom_torsion
_geom_torsion_site_symmetry_1
_geom_torsion_site_symmetry_2
_geom_torsion_site_symmetry_3
_geom_torsion_site_symmetry_4
_geom_torsion_publ_flag
Au1 S1 C1 S2 0.3(9) . . . . ?
Au1 S1 C1 N1 179.7(18) . . . . ?
Au1 S2 C1 S1 -0.3(9) . . . . ?
Au1 S2 C1 N1 -179.7(17) . . . . ?
C1 N1 C2 C3 -126(2) . . . . ?
C1 N1 C4 C5 82(2) . . . . ?
C2 N1 C1 S1 4(3) . . . . ?
C2 N1 C1 S2 -176.9(14) . . . . ?
C2 N1 C4 C5 -102(2) . . . . ?
C4 N1 C1 S1 179.6(14) . . . . ?
C4 N1 C1 S2 -1(3) . . . . ?
C4 N1 C2 C3 58(2) . . . . ?
Au2 S3 C6 S4 -2.3(9) . . . . ?
Au2 S3 C6 N2 178.6(17) . . . . ?
Au2 S4 C6 S3 2.3(9) . . . . ?
Au2 S4 C6 N2 -178.6(19) . . . . ?
C6 N2 C7 C8 87(3) . . . . ?
C6 N2 C9 C10 96(3) . . . . ?
C7 N2 C6 S3 -7(3) . . . . ?
C7 N2 C6 S4 174.2(14) . . . . ?
C7 N2 C9 C10 -84(3) . . . . ?
C9 N2 C6 S3 172.8(14) . . . . ?
C9 N2 C6 S4 -6(3) . . . . ?
C9 N2 C7 C8 -93(2) . . . . ?

loop_
_twin_individual_id
_twin_individual_mass_fraction_refined
1 0.61(2)
2 0.39(2)

loop_
_exptl_oxdiff_crystal_face_indexfrac_h
_exptl_oxdiff_crystal_face_indexfrac_k
_exptl_oxdiff_crystal_face_indexfrac_l
_exptl_oxdiff_crystal_face_x
_exptl_oxdiff_crystal_face_y
_exptl_oxdiff_crystal_face_z
0.1760 20.1195 1.9491 0.1467 0.6123 0.7769
-0.1648 -20.1203 -1.9472 -0.1465 -0.6114 -0.7776
-0.6267 -1.6850 -14.6981 -0.9966 -0.0785 -0.0255
0.2998 2.5214 14.6803 0.9939 0.0783 0.0775
6.2853 -15.9632 0.8929 0.0887 0.0071 -0.9960
-1.7080 -8.6382 -13.0649 -0.8981 -0.3721 -0.2343
0.0392 11.8367 12.0464 0.8211 0.3402 0.4583
5.9042 -3.5759 11.4157 0.8048 0.3334 -0.4910
-4.9229 -0.1223 -12.6510 -0.8845 -0.3664 0.2886
8.8853 -0.2005 6.8037 0.5149 0.6709 -0.5336
-8.9983 1.7140 -6.4001 -0.4873 -0.6349 0.5995
-7.4311 -7.4168 -8.1499 -0.6019 -0.7844 0.1499
-7.7887 12.8325 -1.8593 -0.1656 -0.2155 0.9624
10.2393 -0.1485 0.5788 0.1036 0.7856 -0.6100
9.3816 7.9953 0.9173 0.1267 0.9623 -0.2406
-9.9321 5.0516 -0.3279 -0.0813 -0.6157 0.7838
-4.1502 -18.4652 -1.1163 -0.1145 -0.8709 -0.4779
0.2723 19.0821 -5.0441 -0.3251 0.5983 0.7323
0.0472 -19.1787 4.8375 0.3132 -0.5763 -0.7549
-8.9210 -3.8987 7.4415 0.4429 -0.8158 0.3718
9.4601 -2.4493 -6.2188 -0.3615 0.6660 -0.6525
1.0371 7.5333 -13.7517 -0.9158 0.3243 0.2371
0.1173 -9.9445 12.9042 0.8642 -0.3060 -0.3994
-6.2844 8.9445 10.2150 0.6556 -0.2322 0.7185
5.7400 -6.3030 -11.8301 -0.7662 0.2713 -0.5826
-5.0753 16.5116 -4.1893 -0.3030 0.1073 0.9469
-0.7715 11.1845 -12.2545 -0.8236 0.2916 0.4864
2.1322 14.6070 -9.9653 -0.6485 0.6150 0.4485
